data_2311801
loop_
_publ_author_name
'Sarmah, Kashyap Kumar'
'Rajbongshi, Trishna'
'Bhowmick, Sourav'
'Thakuria, Ranjit'

_publ_section_title
;
 First-line antituberculosis drug, pyrazinamide,
 its&#x00A0;pharmaceutically relevant cocrystals and a salt.
;
_journal_issue 'Pt 5'
_journal_name_full 'Acta crystallographica Section B, Structural science, crystal engineering and materials'
_journal_page_first 1007
_journal_page_last 1016
_journal_paper_doi 10.1107/S2052520617011477
_journal_volume 73
_journal_year 2017
_chemical_formula_moiety 'C7 H6 O4, C5 H5 N3 O'
_chemical_formula_sum 'C12 H11 N3 O5'
_chemical_formula_weight 277.24
_space_group_crystal_system monoclinic
_space_group_IT_number 14
_space_group_name_Hall '-P 2ybc'
_space_group_name_H-M_alt 'P 1 21/c 1'
_atom_sites_solution_hydrogens mixed
_audit_creation_method SHELXL-2016/6
_cell_angle_alpha 90
_cell_angle_beta 99.605(8)
_cell_angle_gamma 90
_cell_formula_units_Z 4
_cell_length_a 10.0839(15)
_cell_length_b 5.0936(8)
_cell_length_c 23.335(3)
_cell_measurement_reflns_used 4900
_cell_measurement_temperature 293(2)
_cell_measurement_theta_max 25.76
_cell_measurement_theta_min 2.47
_cell_volume 1181.8(3)
_computing_cell_refinement 'Bruker SAINT'
_computing_data_collection 'Bruker APEX2'
_computing_data_reduction 'Bruker SAINT'
_computing_molecular_graphics 'Bruker SHELXTL'
_computing_publication_material 'Bruker SHELXTL'
_computing_structure_refinement 'SHELXL-2016/6 (Sheldrick, 2016)'
_computing_structure_solution 'SHELXL-2016/6 (Sheldrick, 2016)'
_diffrn_ambient_temperature 293(2)
_diffrn_measured_fraction_theta_full 0.991
_diffrn_measured_fraction_theta_max 0.984
_diffrn_measurement_device_type 'Bruker APEX-II CCD'
_diffrn_measurement_method '\f and \w scans'
_diffrn_radiation_type MoK\a
_diffrn_radiation_wavelength 0.71073
_diffrn_reflns_av_R_equivalents 0.0749
_diffrn_reflns_av_unetI/netI 0.0387
_diffrn_reflns_Laue_measured_fraction_full 0.991
_diffrn_reflns_Laue_measured_fraction_max 0.984
_diffrn_reflns_limit_h_max 12
_diffrn_reflns_limit_h_min -12
_diffrn_reflns_limit_k_max 6
_diffrn_reflns_limit_k_min -6
_diffrn_reflns_limit_l_max 25
_diffrn_reflns_limit_l_min -29
_diffrn_reflns_number 16225
_diffrn_reflns_point_group_measured_fraction_full 0.991
_diffrn_reflns_point_group_measured_fraction_max 0.984
_diffrn_reflns_theta_full 25.242
_diffrn_reflns_theta_max 26.491
_diffrn_reflns_theta_min 2.474
_diffrn_source 'fine-focus sealed tube'
_exptl_absorpt_coefficient_mu 0.124
_exptl_absorpt_correction_T_max 0.9902
_exptl_absorpt_correction_T_min 0.8966
_exptl_absorpt_correction_type multi-scan
_exptl_absorpt_process_details 'Bruker AXS SADABS program'
_exptl_crystal_colour yellow
_exptl_crystal_density_diffrn 1.558
_exptl_crystal_description needle
_exptl_crystal_F_000 576
_exptl_crystal_size_max 0.900
_exptl_crystal_size_mid 0.210
_exptl_crystal_size_min 0.080
_refine_diff_density_max 0.196
_refine_diff_density_min -0.281
_refine_diff_density_rms 0.069
_refine_ls_extinction_method none
_refine_ls_goodness_of_fit_ref 1.085
_refine_ls_hydrogen_treatment constr
_refine_ls_matrix_type full
_refine_ls_number_parameters 181
_refine_ls_number_reflns 2413
_refine_ls_number_restraints 0
_refine_ls_restrained_S_all 1.085
_refine_ls_R_factor_all 0.0611
_refine_ls_R_factor_gt 0.0430
_refine_ls_shift/su_max 0.000
_refine_ls_shift/su_mean 0.000
_refine_ls_structure_factor_coef Fsqd
_refine_ls_weighting_details 'w=1/[\s^2^(Fo^2^)+(0.0771P)^2^+0.1214P] where P=(Fo^2^+2Fc^2^)/3'
_refine_ls_weighting_scheme calc
_refine_ls_wR_factor_gt 0.1202
_refine_ls_wR_factor_ref 0.1366
_reflns_Friedel_coverage 0.000
_reflns_number_gt 1827
_reflns_number_total 2413
_reflns_threshold_expression 'I > 2\s(I)'
_cod_data_source_file rm5006sup1.cif
_cod_data_source_block PYZ_26DHBA
_cod_original_sg_symbol_H-M 'P 21/c'
_cod_database_code 2311801
_shelx_shelxl_version_number 2016/6
_shelx_space_group_comment
;
The symmetry employed for this shelxl refinement is uniquely defined
by the following loop, which should always be used as a source of
symmetry information in preference to the above space-group names.
They are only intended as comments.
;
_shelx_estimated_absorpt_t_min 0.897
_shelx_estimated_absorpt_t_max 0.990
_exptl_absorpt_special_details 'Sheldrick,G.M.,2015,University of gottingen'

loop_
_space_group_symop_operation_xyz
'x, y, z'
'-x, y+1/2, -z+1/2'
'-x, -y, -z'
'x, -y-1/2, z-1/2'

loop_
_atom_site_label
_atom_site_type_symbol
_atom_site_fract_x
_atom_site_fract_y
_atom_site_fract_z
_atom_site_U_iso_or_equiv
_atom_site_adp_type
_atom_site_occupancy
_atom_site_site_symmetry_order
_atom_site_calc_flag
_atom_site_refinement_flags_posn
_atom_site_refinement_flags_adp
O3 O 0.13875(14) 0.7030(3) 0.46846(5) 0.0475(4) Uani 1 1 d . .
O2 O 0.30423(13) 0.8732(3) 0.42840(5) 0.0449(4) Uani 1 1 d . .
H2A H 0.316898 1.020995 0.463937 0.067 Uiso 1 1 d R U
O4 O 0.00526(14) 0.3121(3) 0.42031(6) 0.0536(4) Uani 1 1 d . .
H4A H 0.036498 0.440754 0.448681 0.080 Uiso 1 1 d R U
O5 O 0.34566(12) 0.7251(2) 0.32621(5) 0.0412(3) Uani 1 1 d . .
H5A H 0.355216 0.823317 0.360285 0.062 Uiso 1 1 d R U
C6 C 0.17650(16) 0.5352(3) 0.37772(6) 0.0324(4) Uani 1 1 d . .
C7 C 0.07447(17) 0.3420(3) 0.37611(7) 0.0367(4) Uani 1 1 d . .
C8 C 0.04381(19) 0.1764(4) 0.32889(8) 0.0431(4) Uani 1 1 d . .
H8 H -0.023703 0.051356 0.327956 0.052 Uiso 1 1 calc R U
C9 C 0.11341(19) 0.1974(4) 0.28337(8) 0.0425(4) Uani 1 1 d . .
H9 H 0.092438 0.085357 0.251690 0.051 Uiso 1 1 calc R U
C10 C 0.21406(18) 0.3816(4) 0.28365(7) 0.0396(4) Uani 1 1 d . .
H10 H 0.260454 0.391854 0.252463 0.047 Uiso 1 1 calc R U
C11 C 0.24579(17) 0.5503(3) 0.33011(7) 0.0335(4) Uani 1 1 d . .
C12 C 0.20399(17) 0.7087(3) 0.42845(7) 0.0343(4) Uani 1 1 d . .
O1 O 0.34994(13) 0.2781(3) 0.00680(5) 0.0463(4) Uani 1 1 d . .
N1 N 0.48221(16) -0.3132(3) 0.12588(6) 0.0422(4) Uani 1 1 d . .
N2 N 0.29239(16) 0.0639(3) 0.14428(6) 0.0423(4) Uani 1 1 d . .
N3 N 0.18861(16) 0.3917(3) 0.05846(7) 0.0474(4) Uani 1 1 d . .
H3A H 0.155702 0.360569 0.090564 0.057 Uiso 1 1 d R U
H3B H 0.152092 0.514399 0.031824 0.057 Uiso 1 1 d R U
C1 C 0.34313(17) 0.0529(3) 0.09513(7) 0.0337(4) Uani 1 1 d . .
C2 C 0.43729(18) -0.1328(3) 0.08613(7) 0.0377(4) Uani 1 1 d . .
H2 H 0.470305 -0.131641 0.051222 0.045 Uiso 1 1 calc R U
C3 C 0.4328(2) -0.3009(4) 0.17479(8) 0.0435(5) Uani 1 1 d . .
H3 H 0.461919 -0.422502 0.203905 0.052 Uiso 1 1 calc R U
C4 C 0.3394(2) -0.1136(4) 0.18437(8) 0.0467(5) Uani 1 1 d . .
H4 H 0.308596 -0.111957 0.219793 0.056 Uiso 1 1 calc R U
C5 C 0.29339(17) 0.2522(3) 0.04951(7) 0.0352(4) Uani 1 1 d . .

loop_
_atom_site_aniso_label
_atom_site_aniso_U_11
_atom_site_aniso_U_22
_atom_site_aniso_U_33
_atom_site_aniso_U_23
_atom_site_aniso_U_13
_atom_site_aniso_U_12
O3 0.0548(8) 0.0447(8) 0.0471(7) -0.0100(6) 0.0200(6) -0.0127(6)
O2 0.0495(8) 0.0427(7) 0.0447(7) -0.0111(5) 0.0143(6) -0.0166(6)
O4 0.0593(9) 0.0538(9) 0.0510(8) -0.0067(6) 0.0191(7) -0.0241(7)
O5 0.0472(7) 0.0363(7) 0.0422(7) -0.0035(5) 0.0135(6) -0.0095(6)
C6 0.0347(9) 0.0257(9) 0.0354(9) 0.0016(6) 0.0015(7) 0.0018(7)
C7 0.0366(9) 0.0313(9) 0.0414(9) 0.0037(7) 0.0042(7) -0.0012(7)
C8 0.0417(10) 0.0330(10) 0.0520(11) -0.0018(7) 0.0004(8) -0.0082(8)
C9 0.0478(11) 0.0326(10) 0.0442(10) -0.0075(7) -0.0011(8) 0.0009(8)
C10 0.0440(10) 0.0368(10) 0.0379(9) -0.0027(7) 0.0070(8) 0.0027(8)
C11 0.0348(9) 0.0260(8) 0.0391(9) 0.0027(6) 0.0040(7) 0.0022(7)
C12 0.0364(9) 0.0292(9) 0.0377(9) 0.0017(6) 0.0070(7) -0.0004(7)
O1 0.0544(8) 0.0446(8) 0.0433(7) 0.0118(6) 0.0182(6) 0.0161(6)
N1 0.0440(9) 0.0358(8) 0.0468(9) 0.0038(6) 0.0077(7) 0.0067(7)
N2 0.0490(9) 0.0394(9) 0.0413(8) 0.0026(6) 0.0155(7) 0.0063(7)
N3 0.0468(9) 0.0466(10) 0.0521(9) 0.0122(7) 0.0173(7) 0.0164(8)
C1 0.0338(9) 0.0312(9) 0.0364(8) -0.0001(7) 0.0066(7) 0.0002(7)
C2 0.0412(10) 0.0367(9) 0.0365(9) 0.0006(7) 0.0104(7) 0.0019(8)
C3 0.0500(11) 0.0384(10) 0.0418(10) 0.0069(7) 0.0064(8) 0.0030(8)
C4 0.0584(12) 0.0461(11) 0.0392(10) 0.0060(8) 0.0183(9) 0.0058(9)
C5 0.0360(9) 0.0307(9) 0.0391(9) -0.0001(7) 0.0069(7) 0.0022(7)

loop_
_atom_type_symbol
_atom_type_description
_atom_type_scat_dispersion_real
_atom_type_scat_dispersion_imag
_atom_type_scat_source
C C 0.0033 0.0016 'International Tables Vol C Tables 4.2.6.8 and 6.1.1.4'
H H 0.0000 0.0000 'International Tables Vol C Tables 4.2.6.8 and 6.1.1.4'
N N 0.0061 0.0033 'International Tables Vol C Tables 4.2.6.8 and 6.1.1.4'
O O 0.0106 0.0060 'International Tables Vol C Tables 4.2.6.8 and 6.1.1.4'

loop_
_geom_angle_atom_site_label_1
_geom_angle_atom_site_label_2
_geom_angle_atom_site_label_3
_geom_angle
C12 O2 H2A 115.1
C7 O4 H4A 107.6
C11 O5 H5A 105.5
C11 C6 C7 117.97(14)
C11 C6 C12 123.48(15)
C7 C6 C12 118.55(14)
O4 C7 C8 117.80(16)
O4 C7 C6 121.59(15)
C8 C7 C6 120.61(16)
C9 C8 C7 119.67(17)
C9 C8 H8 120.2
C7 C8 H8 120.2
C8 C9 C10 121.32(16)
C8 C9 H9 119.3
C10 C9 H9 119.3
C11 C10 C9 120.07(16)
C11 C10 H10 120.0
C9 C10 H10 120.0
O5 C11 C10 115.66(15)
O5 C11 C6 123.99(14)
C10 C11 C6 120.35(15)
O3 C12 O2 121.70(15)
O3 C12 C6 123.09(15)
O2 C12 C6 115.20(14)
C3 N1 C2 115.85(15)
C4 N2 C1 115.72(15)
C5 N3 H3A 117.5
C5 N3 H3B 120.2
H3A N3 H3B 122.3
N2 C1 C2 122.16(15)
N2 C1 C5 116.91(14)
C2 C1 C5 120.93(15)
N1 C2 C1 121.99(15)
N1 C2 H2 119.0
C1 C2 H2 119.0
N1 C3 C4 122.49(16)
N1 C3 H3 118.8
C4 C3 H3 118.8
N2 C4 C3 121.77(16)
N2 C4 H4 119.1
C3 C4 H4 119.1
O1 C5 N3 124.09(16)
O1 C5 C1 120.10(14)
N3 C5 C1 115.81(15)

loop_
_geom_bond_atom_site_label_1
_geom_bond_atom_site_label_2
_geom_bond_distance
O3 C12 1.2291(19)
O2 C12 1.313(2)
O2 H2A 1.1114
O4 C7 1.347(2)
O4 H4A 0.9473
O5 C11 1.358(2)
O5 H5A 0.9309
C6 C11 1.410(2)
C6 C7 1.420(2)
C6 C12 1.466(2)
C7 C8 1.381(2)
C8 C9 1.371(2)
C8 H8 0.9300
C9 C10 1.381(3)
C9 H9 0.9300
C10 C11 1.378(2)
C10 H10 0.9300
O1 C5 1.2352(19)
N1 C3 1.321(2)
N1 C2 1.330(2)
N2 C4 1.330(2)
N2 C1 1.333(2)
N3 C5 1.319(2)
N3 H3A 0.8828
N3 H3B 0.9144
C1 C2 1.381(2)
C1 C5 1.496(2)
C2 H2 0.9300
C3 C4 1.385(3)
C3 H3 0.9300
C4 H4 0.9300

loop_
_geom_torsion_atom_site_label_1
_geom_torsion_atom_site_label_2
_geom_torsion_atom_site_label_3
_geom_torsion_atom_site_label_4
_geom_torsion
C11 C6 C7 O4 178.87(15)
C12 C6 C7 O4 -1.4(2)
C11 C6 C7 C8 -0.6(2)
C12 C6 C7 C8 179.15(15)
O4 C7 C8 C9 -178.93(16)
C6 C7 C8 C9 0.6(3)
C7 C8 C9 C10 -0.1(3)
C8 C9 C10 C11 -0.4(3)
C9 C10 C11 O5 -179.70(15)
C9 C10 C11 C6 0.4(2)
C7 C6 C11 O5 -179.77(15)
C12 C6 C11 O5 0.5(2)
C7 C6 C11 C10 0.2(2)
C12 C6 C11 C10 -179.61(16)
C11 C6 C12 O3 176.31(16)
C7 C6 C12 O3 -3.5(2)
C11 C6 C12 O2 -3.7(2)
C7 C6 C12 O2 176.58(14)
C4 N2 C1 C2 0.7(3)
C4 N2 C1 C5 -179.28(16)
C3 N1 C2 C1 -1.1(3)
N2 C1 C2 N1 0.5(3)
C5 C1 C2 N1 -179.47(15)
C2 N1 C3 C4 0.4(3)
C1 N2 C4 C3 -1.4(3)
N1 C3 C4 N2 0.8(3)
N2 C1 C5 O1 169.36(16)
C2 C1 C5 O1 -10.6(2)
N2 C1 C5 N3 -10.6(2)
C2 C1 C5 N3 169.37(16)
